data_7201261
loop_
_publ_author_name
'Wang, Fei'
'Zhang, Jian'
'Chen, Shu-Mei'
'Xie, Yi-Ming'
'Wu, Xiao-Yuan'
'Chen, Shan-Ci'
'Yu, Rong-Min'
'Lu, Can-Zhong'

_publ_section_title
;
 New (3,4)-connected intrinsically chiral topology observed in a
 homochiral coordination polymer from achiral precursors
;
_journal_issue 8
_journal_name_full CrystEngComm
_journal_page_first 1526
_journal_paper_doi 10.1039/b907092n
_journal_volume 11
_journal_year 2009
_chemical_formula_moiety 'C7 H4 Cu2 N6'
_chemical_formula_sum 'C7 H4 Cu2 N6'
_chemical_formula_weight 299.24
_chemical_name_systematic
;
?
;
_space_group_IT_number 19
_symmetry_cell_setting orthorhombic
_symmetry_space_group_name_Hall 'P 2ac 2ab'
_symmetry_space_group_name_H-M 'P 21 21 21'
_atom_sites_solution_hydrogens geom
_atom_sites_solution_primary direct
_atom_sites_solution_secondary difmap
_audit_creation_method SHELXL-97
_cell_angle_alpha 90.00
_cell_angle_beta 90.00
_cell_angle_gamma 90.00
_cell_formula_units_Z 4
_cell_length_a 4.535(3)
_cell_length_b 10.913(7)
_cell_length_c 17.142(10)
_cell_measurement_reflns_used 2844
_cell_measurement_temperature 293(2)
_cell_measurement_theta_max 27.4662
_cell_measurement_theta_min 2.2124
_cell_volume 848.4(9)
_computing_cell_refinement 'CrystalClear (Rigaku/MSC Inc., 2005)'
_computing_data_collection 'CrystalClear (Rigaku/MSC Inc., 2005)'
_computing_data_reduction 'CrystalClear (Rigaku/MSC Inc., 2005)'
_computing_structure_refinement 'SHELXL-97 (Sheldrick, 1997)'
_computing_structure_solution 'SHELXS-97 (Sheldrick, 1990)'
_diffrn_ambient_temperature 293(2)
_diffrn_detector_area_resol_mean 28.5714
_diffrn_measured_fraction_theta_full 0.994
_diffrn_measured_fraction_theta_max 0.994
_diffrn_measurement_device_type Saturn724
_diffrn_measurement_method CCD_Profile_fitting
_diffrn_radiation_monochromator graphite
_diffrn_radiation_source 'fine-focus sealed tube'
_diffrn_radiation_type MoK\a
_diffrn_radiation_wavelength 0.71073
_diffrn_reflns_av_R_equivalents 0.0661
_diffrn_reflns_av_sigmaI/netI 0.0500
_diffrn_reflns_limit_h_max 5
_diffrn_reflns_limit_h_min -5
_diffrn_reflns_limit_k_max 14
_diffrn_reflns_limit_k_min -14
_diffrn_reflns_limit_l_max 21
_diffrn_reflns_limit_l_min -22
_diffrn_reflns_number 7255
_diffrn_reflns_theta_full 27.44
_diffrn_reflns_theta_max 27.44
_diffrn_reflns_theta_min 2.21
_exptl_absorpt_coefficient_mu 4.979
_exptl_absorpt_correction_T_max 0.7889
_exptl_absorpt_correction_T_min 0.5864
_exptl_absorpt_correction_type multi-scan
_exptl_absorpt_process_details 'CrystalClear, Rigaku, 2005'
_exptl_crystal_colour Green
_exptl_crystal_density_diffrn 2.343
_exptl_crystal_density_method 'not measured'
_exptl_crystal_description Prism
_exptl_crystal_F_000 584
_exptl_crystal_size_max 0.12
_exptl_crystal_size_mid 0.10
_exptl_crystal_size_min 0.05
_refine_diff_density_max 0.750
_refine_diff_density_min -1.009
_refine_diff_density_rms 0.224
_refine_ls_abs_structure_details 'Flack H D (1983), Acta Cryst. A39, 876-881'
_refine_ls_abs_structure_Flack -0.04(4)
_refine_ls_extinction_coef none
_refine_ls_extinction_method none
_refine_ls_goodness_of_fit_ref 0.998
_refine_ls_hydrogen_treatment mixed
_refine_ls_matrix_type full
_refine_ls_number_parameters 148
_refine_ls_number_reflns 1916
_refine_ls_number_restraints 1
_refine_ls_restrained_S_all 1.002
_refine_ls_R_factor_all 0.0547
_refine_ls_R_factor_gt 0.0498
_refine_ls_shift/su_max 0.064
_refine_ls_shift/su_mean 0.004
_refine_ls_structure_factor_coef Fsqd
_refine_ls_weighting_details 'calc w=1/[\s^2^(Fo^2^)+(0.1210P)^2^+0.0794P] where P=(Fo^2^+2Fc^2^)/3'
_refine_ls_weighting_scheme calc
_refine_ls_wR_factor_gt 0.1528
_refine_ls_wR_factor_ref 0.1594
_reflns_number_gt 1757
_reflns_number_total 1916
_reflns_threshold_expression >2sigma(I)
_cod_data_source_file b907092n.txt
_cod_data_source_block 1
_cod_depositor_comments
;
The following automatic conversions were performed:
'_symmetry_cell_setting' value 'Orthorhombic' changed to 'orthorhombic'
according to '/home/saulius/struct/CIF-dictionaries/cif_core.dic'
dictionary named 'cif_core.dic' version 2.4.1 from
2010-06-29.

'_exptl_absorpt_correction_type' value 'Multi-scan' changed
to 'multi-scan' according to
'/home/saulius/struct/CIF-dictionaries/cif_core.dic' dictionary named
'cif_core.dic' version 2.4.1 from 2010-06-29.

Automatic conversion script
Id: cif_fix_enum 1527 2010-12-29 10:47:43Z saulius 
;
_cod_original_cell_volume 848.5(9)
_cod_original_sg_symbol_H-M P2(1)2(1)2(1)
_cod_database_code 7201261

loop_
_symmetry_equiv_pos_as_xyz
'x, y, z'
'-x+1/2, -y, z+1/2'
'-x, y+1/2, -z+1/2'
'x+1/2, -y+1/2, -z'

loop_
_atom_site_label
_atom_site_type_symbol
_atom_site_fract_x
_atom_site_fract_y
_atom_site_fract_z
_atom_site_U_iso_or_equiv
_atom_site_adp_type
_atom_site_occupancy
_atom_site_symmetry_multiplicity
_atom_site_calc_flag
_atom_site_refinement_flags
_atom_site_disorder_assembly
_atom_site_disorder_group
Cu1 Cu 0.99074(18) 0.63055(7) 0.53754(4) 0.0287(3) Uani 1 1 d . . .
Cu2 Cu 1.0397(2) 0.69578(7) 0.17621(5) 0.0321(3) Uani 1 1 d . . .
N4 N 0.9903(13) 0.6987(4) 0.2985(3) 0.0267(11) Uani 1 1 d . . .
N1 N 0.9573(12) 0.6774(5) 0.4260(3) 0.0246(11) Uani 1 1 d . . .
N3 N 0.7932(12) 0.7788(5) 0.3259(3) 0.0271(11) Uani 1 1 d . . .
N2 N 0.7726(13) 0.7672(5) 0.4012(4) 0.0284(12) Uani 1 1 d . . .
N6 N 0.7835(17) 0.4987(6) 0.5867(4) 0.0378(15) Uani 1 1 d . . .
N5 N 1.6911(14) 0.3376(6) 0.3409(3) 0.0310(12) Uani 1 1 d . . .
C2 C 1.4482(16) 0.5135(6) 0.2864(3) 0.0292(14) Uani 1 1 d . . .
H2 H 1.42(2) 0.563(8) 0.229(6) 0.06(3) Uiso 1 1 d . . .
C5 C 1.5534(19) 0.3606(6) 0.4083(4) 0.0354(16) Uani 1 1 d D . .
H5 H 1.5915 0.3094 0.4505 0.042 Uiso 1 1 calc RD . .
C4 C 1.3593(18) 0.4553(7) 0.4186(4) 0.0366(16) Uani 1 1 d . . .
H3 H 1.23(2) 0.438(9) 0.471(6) 0.06(3) Uiso 1 1 d . . .
C3 C 1.2997(15) 0.5348(6) 0.3556(4) 0.0250(13) Uani 1 1 d . . .
C1 C 1.6399(18) 0.4162(6) 0.2807(5) 0.0306(14) Uani 1 1 d . . .
H1 H 1.76(2) 0.396(9) 0.241(6) 0.06(3) Uiso 1 1 d . . .
C6 C 1.0889(15) 0.6350(6) 0.3610(4) 0.0253(13) Uani 1 1 d . . .
C7 C 0.6592(18) 0.4217(6) 0.6170(4) 0.0320(15) Uani 1 1 d . . .

loop_
_atom_site_aniso_label
_atom_site_aniso_U_11
_atom_site_aniso_U_22
_atom_site_aniso_U_33
_atom_site_aniso_U_23
_atom_site_aniso_U_13
_atom_site_aniso_U_12
Cu1 0.0332(5) 0.0279(4) 0.0250(4) 0.0020(3) 0.0012(4) -0.0026(4)
Cu2 0.0346(5) 0.0281(4) 0.0337(5) -0.0043(3) -0.0033(4) -0.0042(4)
N4 0.033(3) 0.026(2) 0.021(2) 0.0029(18) 0.001(2) 0.003(3)
N1 0.019(3) 0.029(2) 0.025(2) 0.0009(19) -0.001(2) 0.003(2)
N3 0.028(3) 0.029(3) 0.024(3) 0.002(2) -0.003(2) 0.002(2)
N2 0.029(3) 0.025(3) 0.031(3) 0.003(2) -0.002(2) 0.007(2)
N6 0.052(4) 0.031(3) 0.031(3) 0.001(3) -0.002(3) -0.008(3)
N5 0.037(3) 0.031(3) 0.025(3) 0.004(2) -0.005(2) 0.007(2)
C2 0.032(4) 0.032(3) 0.024(3) 0.001(3) 0.003(3) 0.008(3)
C5 0.048(4) 0.032(3) 0.027(3) 0.007(3) 0.002(3) 0.010(3)
C4 0.041(4) 0.044(4) 0.025(3) 0.010(3) 0.003(3) 0.013(4)
C3 0.027(3) 0.022(3) 0.025(3) 0.001(2) -0.003(2) -0.001(3)
C1 0.033(4) 0.026(3) 0.032(3) 0.001(3) 0.004(3) 0.005(3)
C6 0.026(3) 0.025(3) 0.024(3) -0.002(2) 0.004(2) -0.001(3)
C7 0.041(4) 0.028(3) 0.027(3) 0.004(3) -0.001(3) -0.004(3)

loop_
_atom_type_symbol
_atom_type_description
_atom_type_scat_dispersion_real
_atom_type_scat_dispersion_imag
_atom_type_scat_source
C C 0.0033 0.0016 'International Tables Vol C Tables 4.2.6.8 and 6.1.1.4'
H H 0.0000 0.0000 'International Tables Vol C Tables 4.2.6.8 and 6.1.1.4'
N N 0.0061 0.0033 'International Tables Vol C Tables 4.2.6.8 and 6.1.1.4'
O O 0.0106 0.0060 'International Tables Vol C Tables 4.2.6.8 and 6.1.1.4'
Cu Cu 0.3201 1.2651 'International Tables Vol C Tables 4.2.6.8 and 6.1.1.4'

loop_
_geom_angle_atom_site_label_1
_geom_angle_atom_site_label_2
_geom_angle_atom_site_label_3
_geom_angle
_geom_angle_site_symmetry_1
_geom_angle_site_symmetry_3
_geom_angle_publ_flag
N6 Cu1 N1 125.4(3) . . ?
N6 Cu1 N2 120.2(3) . 4_566 ?
N1 Cu1 N2 114.3(2) . 4_566 ?
C7 Cu2 N5 138.5(3) 2_664 3_855 ?
C7 Cu2 N4 119.9(3) 2_664 . ?
N5 Cu2 N4 101.5(2) 3_855 . ?
N3 N4 C6 106.2(5) . . ?
N3 N4 Cu2 115.5(4) . . ?
C6 N4 Cu2 138.1(4) . . ?
C6 N1 N2 105.2(5) . . ?
C6 N1 Cu1 132.5(4) . . ?
N2 N1 Cu1 122.4(4) . . ?
N2 N3 N4 109.5(5) . . ?
N3 N2 N1 109.7(5) . . ?
N3 N2 Cu1 120.9(4) . 4_466 ?
N1 N2 Cu1 129.3(5) . 4_466 ?
C7 N6 Cu1 178.7(6) . . ?
C5 N5 C1 117.2(6) . . ?
C5 N5 Cu2 124.0(5) . 3_845 ?
C1 N5 Cu2 118.8(5) . 3_845 ?
C1 C2 C3 119.8(6) . . ?
C1 C2 H2 112(5) . . ?
C3 C2 H2 128(5) . . ?
N5 C5 C4 123.6(6) . . ?
N5 C5 H5 118.2 . . ?
C4 C5 H5 118.2 . . ?
C5 C4 C3 119.2(7) . . ?
C5 C4 H3 109(6) . . ?
C3 C4 H3 130(6) . . ?
C2 C3 C4 117.4(6) . . ?
C2 C3 C6 120.1(5) . . ?
C4 C3 C6 122.6(6) . . ?
N5 C1 C2 122.8(7) . . ?
N5 C1 H1 107(7) . . ?
C2 C1 H1 130(6) . . ?
N1 C6 N4 109.4(5) . . ?
N1 C6 C3 127.0(6) . . ?
N4 C6 C3 123.5(5) . . ?
N6 C7 Cu2 174.2(7) . 2_665 ?

loop_
_geom_bond_atom_site_label_1
_geom_bond_atom_site_label_2
_geom_bond_distance
_geom_bond_site_symmetry_2
_geom_bond_publ_flag
Cu1 N6 1.914(7) . ?
Cu1 N1 1.985(5) . ?
Cu1 N2 1.996(6) 4_566 ?
Cu2 C7 1.867(7) 2_664 ?
Cu2 N5 1.993(6) 3_855 ?
Cu2 N4 2.109(5) . ?
N4 N3 1.336(8) . ?
N4 C6 1.352(8) . ?
N1 C6 1.346(8) . ?
N1 N2 1.358(7) . ?
N3 N2 1.299(8) . ?
N2 Cu1 1.996(6) 4_466 ?
N6 C7 1.138(10) . ?
N5 C5 1.338(9) . ?
N5 C1 1.361(9) . ?
N5 Cu2 1.993(6) 3_845 ?
C2 C1 1.376(9) . ?
C2 C3 1.384(9) . ?
C2 H2 1.13(10) . ?
C5 C4 1.369(10) . ?
C5 H5 0.9300 . ?
C4 C3 1.412(9) . ?
C4 H3 1.08(11) . ?
C3 C6 1.456(9) . ?
C1 H1 0.91(11) . ?
C7 Cu2 1.867(7) 2_665 ?
